data_4308158
loop_
_publ_author_name
'Jos\'e Vicente'
'Pablo Gonz\'alez-Herrero'
'Mar\'ia P\'erez-Cadenas'
'Peter G. Jones'
'Delia Bautista'

_publ_section_title
;
Synthesis, Structure, and Luminescence of Di- and Trinuclear Palladium/Gold
and Platinum/Gold Complexes with
(2,7-Di-tert-butylfluoren-9-ylidene)methanedithiolate,1
;
_journal_name_full 'Inorganic Chemistry'
_journal_page_first 4718
_journal_page_last 4732
_journal_paper_doi 10.1021/ic070164h
_journal_volume 46
_journal_year 2007
_chemical_formula_sum 'C61 H87 Au Cl N2 O5 P Pt S2'
_chemical_formula_weight 1450.92
_chemical_name_systematic
; 
 ? 
;
_space_group_IT_number 61
_symmetry_cell_setting orthorhombic
_symmetry_space_group_name_Hall '-P 2ac 2ab'
_symmetry_space_group_name_H-M 'P b c a'
_atom_sites_solution_hydrogens geom
_atom_sites_solution_primary Patterson
_atom_sites_solution_secondary difmap
_audit_creation_method SHELXL-97
_cell_angle_alpha 90.00
_cell_angle_beta 90.00
_cell_angle_gamma 90.00
_cell_formula_units_Z 8
_cell_length_a 20.3656(9)
_cell_length_b 17.0378(7)
_cell_length_c 35.8373(16)
_cell_measurement_reflns_used 9505
_cell_measurement_temperature 100(2)
_cell_measurement_theta_max 27.90
_cell_measurement_theta_min 2.27
_cell_volume 12435.0(9)
_computing_cell_refinement 'Bruker SAINT'
_computing_data_collection 'Bruker SMART'
_computing_data_reduction 'Bruker SAINT'
_computing_molecular_graphics 'Bruker SHELXTL'
_computing_publication_material 'Bruker SHELXTL'
_computing_structure_refinement 'SHELXL-97 (Sheldrick, 1997)'
_computing_structure_solution 'SHELXS-97 (Sheldrick, 1990)'
_diffrn_ambient_temperature 100(2)
_diffrn_detector_area_resol_mean 8.26
_diffrn_measured_fraction_theta_full 0.999
_diffrn_measured_fraction_theta_max 0.999
_diffrn_measurement_device_type 'Bruker SMART APEX'
_diffrn_measurement_method \w-scan
_diffrn_radiation_monochromator graphite
_diffrn_radiation_source 'fine-focus sealed tube'
_diffrn_radiation_type MoK\a
_diffrn_radiation_wavelength 0.71073
_diffrn_reflns_av_R_equivalents 0.0383
_diffrn_reflns_av_sigmaI/netI 0.0207
_diffrn_reflns_limit_h_max 26
_diffrn_reflns_limit_h_min -25
_diffrn_reflns_limit_k_max 21
_diffrn_reflns_limit_k_min -21
_diffrn_reflns_limit_l_max 45
_diffrn_reflns_limit_l_min -45
_diffrn_reflns_number 136271
_diffrn_reflns_theta_full 27.00
_diffrn_reflns_theta_max 27.10
_diffrn_reflns_theta_min 1.93
_exptl_absorpt_coefficient_mu 4.787
_exptl_absorpt_correction_T_max 0.6726
_exptl_absorpt_correction_T_min 0.3807
_exptl_absorpt_correction_type multi-scan
_exptl_absorpt_process_details SADABS
_exptl_crystal_colour red
_exptl_crystal_density_diffrn 1.550
_exptl_crystal_density_method 'not measured'
_exptl_crystal_description prism
_exptl_crystal_F_000 5824
_exptl_crystal_size_max 0.25
_exptl_crystal_size_mid 0.14
_exptl_crystal_size_min 0.09
_refine_diff_density_max 0.951
_refine_diff_density_min -0.403
_refine_diff_density_rms 0.088
_refine_ls_extinction_method none
_refine_ls_goodness_of_fit_ref 1.060
_refine_ls_hydrogen_treatment 'ordered methyls rigid, others riding'
_refine_ls_matrix_type full
_refine_ls_number_parameters 719
_refine_ls_number_reflns 13682
_refine_ls_number_restraints 16
_refine_ls_restrained_S_all 1.060
_refine_ls_R_factor_all 0.0253
_refine_ls_R_factor_gt 0.0207
_refine_ls_shift/su_max 0.006
_refine_ls_shift/su_mean 0.000
_refine_ls_structure_factor_coef Fsqd
_refine_ls_weighting_details 'calc w=1/[\s^2^(Fo^2^)+(0.0207P)^2^+13.0263P] where P=(Fo^2^+2Fc^2^)/3'
_refine_ls_weighting_scheme calc
_refine_ls_wR_factor_gt 0.0462
_refine_ls_wR_factor_ref 0.0477
_reflns_number_gt 12312
_reflns_number_total 13682
_reflns_threshold_expression >2sigma(I)
_cod_data_source_file ic070164h-file003_4.cif
_cod_data_source_block pgj60asi
_cod_depositor_comments
;
The following automatic conversions were performed:
'_symmetry_cell_setting' value 'Orthorhombic' changed to 'orthorhombic'
according to '/home/saulius/struct/CIF-dictionaries/cif_core.dic'
dictionary named 'cif_core.dic' version 2.4.1 from 2010-06-29.

Automatic conversion script
Id: cif_fix_enum 1527 2010-12-29 10:47:43Z saulius 
;
_cod_database_code 4308158

loop_
_symmetry_equiv_pos_as_xyz
'x, y, z'
'-x+1/2, -y, z+1/2'
'-x, y+1/2, -z+1/2'
'x+1/2, -y+1/2, -z'
'-x, -y, -z'
'x-1/2, y, -z-1/2'
'x, -y-1/2, z-1/2'
'-x-1/2, y-1/2, z'

loop_
_atom_site_label
_atom_site_type_symbol
_atom_site_fract_x
_atom_site_fract_y
_atom_site_fract_z
_atom_site_U_iso_or_equiv
_atom_site_adp_type
_atom_site_occupancy
_atom_site_symmetry_multiplicity
_atom_site_calc_flag
_atom_site_refinement_flags
_atom_site_disorder_assembly
_atom_site_disorder_group
Au1 Au 0.454286(5) 0.345029(5) 0.407938(2) 0.01605(3) Uani 1 1 d . . .
Pt1 Pt 0.472063(4) 0.536539(5) 0.419890(2) 0.01329(3) Uani 1 1 d . . .
P1 P 0.42498(3) 0.27354(4) 0.357024(17) 0.01791(13) Uani 1 1 d . . .
S1 S 0.49310(3) 0.42836(3) 0.454793(16) 0.01514(12) Uani 1 1 d . . .
S2 S 0.39335(3) 0.53912(4) 0.465254(16) 0.01671(12) Uani 1 1 d . . .
N1 N 0.45281(9) 0.63424(12) 0.38914(6) 0.0148(4) Uani 1 1 d . . .
N2 N 0.54423(10) 0.52906(12) 0.38076(6) 0.0153(4) Uani 1 1 d . . .
C1 C 0.30749(12) 0.48930(14) 0.54130(7) 0.0180(5) Uani 1 1 d . . .
H1 H 0.3093 0.5291 0.5228 0.022 Uiso 1 1 calc R . .
C2 C 0.25985(13) 0.49327(15) 0.56952(7) 0.0193(5) Uani 1 1 d . . .
C3 C 0.25891(13) 0.43409(15) 0.59671(7) 0.0205(5) Uani 1 1 d . . .
H3 H 0.2267 0.4361 0.6159 0.025 Uiso 1 1 calc R . .
C4 C 0.30365(13) 0.37271(15) 0.59644(7) 0.0186(5) Uani 1 1 d . . .
H4 H 0.3022 0.3334 0.6152 0.022 Uiso 1 1 calc R . .
C4A C 0.35060(12) 0.36940(14) 0.56843(7) 0.0165(5) Uani 1 1 d . . .
C4B C 0.40185(12) 0.31208(14) 0.56043(6) 0.0156(5) Uani 1 1 d . . .
C5 C 0.42114(12) 0.24517(15) 0.57938(7) 0.0189(5) Uani 1 1 d . . .
H5 H 0.4015 0.2318 0.6026 0.023 Uiso 1 1 calc R . .
C6 C 0.46998(12) 0.19753(15) 0.56396(7) 0.0211(5) Uani 1 1 d . . .
H6 H 0.4834 0.1517 0.5770 0.025 Uiso 1 1 calc R . .
C7 C 0.49941(13) 0.21531(15) 0.53014(7) 0.0202(5) Uani 1 1 d . . .
C8 C 0.48161(12) 0.28493(14) 0.51200(7) 0.0184(5) Uani 1 1 d . . .
H8 H 0.5025 0.2990 0.4893 0.022 Uiso 1 1 calc R . .
C8A C 0.43380(12) 0.33357(14) 0.52690(7) 0.0159(5) Uani 1 1 d . . .
C9 C 0.40490(12) 0.40862(14) 0.51362(6) 0.0148(5) Uani 1 1 d . . .
C9A C 0.35192(12) 0.42787(14) 0.54025(6) 0.0159(5) Uani 1 1 d . . .
C10 C 0.42361(12) 0.45078(14) 0.48364(6) 0.0152(5) Uani 1 1 d . . .
C11 C 0.21081(13) 0.56187(16) 0.56982(7) 0.0231(6) Uani 1 1 d . . .
C12 C 0.17293(15) 0.56320(18) 0.53277(8) 0.0305(6) Uani 1 1 d . . .
H12A H 0.1423 0.6075 0.5327 0.046 Uiso 1 1 calc R . .
H12B H 0.1484 0.5141 0.5299 0.046 Uiso 1 1 calc R . .
H12C H 0.2039 0.5689 0.5120 0.046 Uiso 1 1 calc R . .
C13 C 0.24819(16) 0.63928(16) 0.57412(8) 0.0315(7) Uani 1 1 d . . .
H13A H 0.2712 0.6397 0.5981 0.047 Uiso 1 1 calc R . .
H13B H 0.2172 0.6832 0.5732 0.047 Uiso 1 1 calc R . .
H13C H 0.2802 0.6445 0.5538 0.047 Uiso 1 1 calc R . .
C14 C 0.16148(17) 0.55480(19) 0.60170(9) 0.0392(8) Uani 1 1 d . . .
H14A H 0.1849 0.5553 0.6256 0.059 Uiso 1 1 calc R . .
H14B H 0.1371 0.5055 0.5992 0.059 Uiso 1 1 calc R . .
H14C H 0.1308 0.5991 0.6008 0.059 Uiso 1 1 calc R . .
C15 C 0.54884(14) 0.16010(16) 0.51094(8) 0.0255(6) Uani 1 1 d . . .
C16 C 0.57497(17) 0.09733(18) 0.53768(9) 0.0365(7) Uani 1 1 d . . .
H16A H 0.5946 0.1227 0.5595 0.055 Uiso 1 1 calc R . .
H16B H 0.6083 0.0656 0.5249 0.055 Uiso 1 1 calc R . .
H16C H 0.5387 0.0634 0.5457 0.055 Uiso 1 1 calc R . .
C17 C 0.51333(16) 0.1191(2) 0.47845(9) 0.0410(8) Uani 1 1 d . . .
H17A H 0.5426 0.0802 0.4672 0.062 Uiso 1 1 calc R . .
H17B H 0.5009 0.1582 0.4597 0.062 Uiso 1 1 calc R . .
H17C H 0.4738 0.0929 0.4878 0.062 Uiso 1 1 calc R . .
C18 C 0.60776(15) 0.20598(19) 0.49550(10) 0.0387(8) Uani 1 1 d . . .
H18A H 0.6297 0.2338 0.5159 0.058 Uiso 1 1 calc R . .
H18B H 0.5925 0.2440 0.4769 0.058 Uiso 1 1 calc R . .
H18C H 0.6387 0.1695 0.4838 0.058 Uiso 1 1 calc R . .
C21 C 0.40627(12) 0.68741(15) 0.39641(7) 0.0189(5) Uani 1 1 d . . .
H21 H 0.3771 0.6784 0.4166 0.023 Uiso 1 1 calc R . .
C22 C 0.39911(13) 0.75503(15) 0.37557(7) 0.0217(5) Uani 1 1 d . . .
H22 H 0.3650 0.7910 0.3814 0.026 Uiso 1 1 calc R . .
C23 C 0.44136(13) 0.77097(16) 0.34613(7) 0.0223(5) Uani 1 1 d . A .
C24 C 0.48900(13) 0.71423(15) 0.33824(7) 0.0199(5) Uani 1 1 d . . .
H24 H 0.5184 0.7220 0.3180 0.024 Uiso 1 1 calc R . .
C25 C 0.49378(12) 0.64704(14) 0.35961(6) 0.0156(5) Uani 1 1 d . . .
C26 C 0.54310(11) 0.58481(14) 0.35366(7) 0.0149(5) Uani 1 1 d . . .
C27 C 0.58479(12) 0.58054(14) 0.32315(7) 0.0168(5) Uani 1 1 d . . .
H27 H 0.5831 0.6200 0.3044 0.020 Uiso 1 1 calc R . .
C28 C 0.62936(12) 0.51842(14) 0.31973(7) 0.0164(5) Uani 1 1 d . . .
C29 C 0.63175(12) 0.46516(15) 0.34917(7) 0.0194(5) Uani 1 1 d . . .
H29 H 0.6630 0.4237 0.3487 0.023 Uiso 1 1 calc R . .
C30 C 0.58942(12) 0.47183(14) 0.37891(7) 0.0183(5) Uani 1 1 d . . .
H30 H 0.5922 0.4349 0.3987 0.022 Uiso 1 1 calc R . .
C31 C 0.43825(17) 0.84830(17) 0.32447(8) 0.0332(7) Uani 1 1 d . . .
C32 C 0.3769(4) 0.8916(4) 0.32984(19) 0.054(2) Uani 0.729(12) 1 d P A 1
H32A H 0.3781 0.9402 0.3152 0.065 Uiso 0.729(12) 1 calc PR A 1
H32B H 0.3717 0.9045 0.3563 0.065 Uiso 0.729(12) 1 calc PR A 1
H32C H 0.3399 0.8593 0.3216 0.065 Uiso 0.729(12) 1 calc PR A 1
C33 C 0.4506(5) 0.8321(6) 0.2825(2) 0.0335(17) Uani 0.729(12) 1 d P A 1
H33A H 0.4908 0.8010 0.2797 0.040 Uiso 0.729(12) 1 calc PR A 1
H33B H 0.4555 0.8820 0.2692 0.040 Uiso 0.729(12) 1 calc PR A 1
H33C H 0.4134 0.8030 0.2721 0.040 Uiso 0.729(12) 1 calc PR A 1
C34 C 0.4989(4) 0.9002(3) 0.33863(15) 0.051(2) Uani 0.729(12) 1 d P A 1
H34A H 0.5399 0.8712 0.3347 0.061 Uiso 0.729(12) 1 calc PR A 1
H34B H 0.4936 0.9115 0.3653 0.061 Uiso 0.729(12) 1 calc PR A 1
H34C H 0.5003 0.9495 0.3246 0.061 Uiso 0.729(12) 1 calc PR A 1
C32' C 0.3552(6) 0.8631(8) 0.3193(3) 0.024(3) Uiso 0.271(12) 1 d P A 2
H32D H 0.3363 0.8197 0.3050 0.028 Uiso 0.271(12) 1 calc PR A 2
H32E H 0.3476 0.9126 0.3061 0.028 Uiso 0.271(12) 1 calc PR A 2
H32F H 0.3345 0.8653 0.3440 0.028 Uiso 0.271(12) 1 calc PR A 2
C33' C 0.4633(11) 0.8437(15) 0.2864(7) 0.019(4) Uiso 0.271(12) 1 d P A 2
H33D H 0.4402 0.8021 0.2729 0.023 Uiso 0.271(12) 1 calc PR A 2
H33E H 0.5104 0.8320 0.2870 0.023 Uiso 0.271(12) 1 calc PR A 2
H33F H 0.4562 0.8940 0.2738 0.023 Uiso 0.271(12) 1 calc PR A 2
C34' C 0.4614(8) 0.9126(9) 0.3475(4) 0.040(4) Uiso 0.271(12) 1 d P A 2
H34D H 0.4415 0.9089 0.3723 0.048 Uiso 0.271(12) 1 calc PR A 2
H34E H 0.4491 0.9626 0.3359 0.048 Uiso 0.271(12) 1 calc PR A 2
H34F H 0.5093 0.9098 0.3498 0.048 Uiso 0.271(12) 1 calc PR A 2
C35 C 0.67400(12) 0.50841(15) 0.28593(7) 0.0201(5) Uani 1 1 d . . .
C36 C 0.74166(14) 0.54262(19) 0.29579(8) 0.0333(7) Uani 1 1 d . . .
H36A H 0.7372 0.5987 0.3014 0.050 Uiso 1 1 calc R . .
H36B H 0.7716 0.5357 0.2746 0.050 Uiso 1 1 calc R . .
H36C H 0.7594 0.5153 0.3176 0.050 Uiso 1 1 calc R . .
C37 C 0.64648(15) 0.55101(16) 0.25182(7) 0.0284(6) Uani 1 1 d . . .
H37A H 0.6017 0.5327 0.2469 0.043 Uiso 1 1 calc R . .
H37B H 0.6742 0.5400 0.2301 0.043 Uiso 1 1 calc R . .
H37C H 0.6459 0.6077 0.2566 0.043 Uiso 1 1 calc R . .
C38 C 0.68129(14) 0.42087(16) 0.27680(8) 0.0261(6) Uani 1 1 d . . .
H38A H 0.7053 0.3947 0.2970 0.039 Uiso 1 1 calc R . .
H38B H 0.7056 0.4148 0.2534 0.039 Uiso 1 1 calc R . .
H38C H 0.6377 0.3971 0.2742 0.039 Uiso 1 1 calc R . .
C41 C 0.35309(13) 0.21135(15) 0.36621(7) 0.0217(5) Uani 1 1 d . . .
H41 H 0.3186 0.2468 0.3767 0.026 Uiso 1 1 calc R . .
C42 C 0.36649(16) 0.14888(17) 0.39642(8) 0.0319(7) Uani 1 1 d . . .
H42A H 0.3996 0.1111 0.3871 0.038 Uiso 1 1 calc R . .
H42B H 0.3845 0.1746 0.4190 0.038 Uiso 1 1 calc R . .
C43 C 0.30339(17) 0.10478(18) 0.40662(9) 0.0375(7) Uani 1 1 d . . .
H43A H 0.3140 0.0622 0.4244 0.045 Uiso 1 1 calc R . .
H43B H 0.2726 0.1413 0.4191 0.045 Uiso 1 1 calc R . .
C44 C 0.27015(16) 0.06957(17) 0.37215(9) 0.0359(7) Uani 1 1 d . . .
H44A H 0.2982 0.0273 0.3618 0.043 Uiso 1 1 calc R . .
H44B H 0.2276 0.0461 0.3795 0.043 Uiso 1 1 calc R . .
C45 C 0.25858(15) 0.13167(17) 0.34229(8) 0.0309(7) Uani 1 1 d . . .
H45A H 0.2269 0.1710 0.3517 0.037 Uiso 1 1 calc R . .
H45B H 0.2393 0.1066 0.3199 0.037 Uiso 1 1 calc R . .
C46 C 0.32273(14) 0.17287(16) 0.33154(8) 0.0253(6) Uani 1 1 d . . .
H46A H 0.3139 0.2133 0.3124 0.030 Uiso 1 1 calc R . .
H46B H 0.3538 0.1342 0.3209 0.030 Uiso 1 1 calc R . .
C51 C 0.49198(14) 0.20996(16) 0.33952(7) 0.0247(6) Uani 1 1 d . . .
H51 H 0.4860 0.1576 0.3516 0.030 Uiso 1 1 calc R . .
C52 C 0.56021(14) 0.2398(2) 0.35130(9) 0.0351(7) Uani 1 1 d . . .
H52A H 0.5676 0.2928 0.3407 0.042 Uiso 1 1 calc R . .
H52B H 0.5622 0.2440 0.3788 0.042 Uiso 1 1 calc R . .
C53 C 0.61437(18) 0.1839(2) 0.33762(10) 0.0529(10) Uani 1 1 d . . .
H53A H 0.6579 0.2058 0.3442 0.063 Uiso 1 1 calc R . .
H53B H 0.6097 0.1326 0.3503 0.063 Uiso 1 1 calc R . .
C54 C 0.61073(17) 0.1718(2) 0.29566(10) 0.0509(10) Uani 1 1 d . . .
H54A H 0.6194 0.2222 0.2828 0.061 Uiso 1 1 calc R . .
H54B H 0.6450 0.1340 0.2879 0.061 Uiso 1 1 calc R . .
C55 C 0.54373(16) 0.1412(2) 0.28422(10) 0.0397(8) Uani 1 1 d . . .
H55A H 0.5369 0.0885 0.2952 0.048 Uiso 1 1 calc R . .
H55B H 0.5421 0.1358 0.2567 0.048 Uiso 1 1 calc R . .
C56 C 0.48882(14) 0.19610(17) 0.29708(8) 0.0265(6) Uani 1 1 d . . .
H56A H 0.4458 0.1729 0.2905 0.032 Uiso 1 1 calc R . .
H56B H 0.4928 0.2470 0.2839 0.032 Uiso 1 1 calc R . .
C61 C 0.40119(12) 0.34234(14) 0.31982(7) 0.0169(5) Uani 1 1 d . . .
H61 H 0.3925 0.3118 0.2965 0.020 Uiso 1 1 calc R . .
C62 C 0.33807(12) 0.38631(15) 0.33082(7) 0.0203(5) Uani 1 1 d . . .
H62A H 0.3018 0.3482 0.3342 0.024 Uiso 1 1 calc R . .
H62B H 0.3450 0.4139 0.3548 0.024 Uiso 1 1 calc R . .
C63 C 0.31947(13) 0.44567(15) 0.30063(8) 0.0231(6) Uani 1 1 d . . .
H63A H 0.3095 0.4175 0.2771 0.028 Uiso 1 1 calc R . .
H63B H 0.2794 0.4743 0.3084 0.028 Uiso 1 1 calc R . .
C64 C 0.37463(13) 0.50417(16) 0.29378(8) 0.0259(6) Uani 1 1 d . . .
H64A H 0.3830 0.5347 0.3168 0.031 Uiso 1 1 calc R . .
H64B H 0.3615 0.5413 0.2739 0.031 Uiso 1 1 calc R . .
C65 C 0.43707(13) 0.46116(16) 0.28221(8) 0.0235(6) Uani 1 1 d . . .
H65A H 0.4730 0.4995 0.2786 0.028 Uiso 1 1 calc R . .
H65B H 0.4296 0.4338 0.2582 0.028 Uiso 1 1 calc R . .
C66 C 0.45682(12) 0.40134(15) 0.31213(7) 0.0200(5) Uani 1 1 d . . .
H66A H 0.4679 0.4294 0.3355 0.024 Uiso 1 1 calc R . .
H66B H 0.4964 0.3726 0.3038 0.024 Uiso 1 1 calc R . .
O5 O 0.22062(11) 0.27482(13) 0.42685(6) 0.0385(5) Uani 1 1 d . . .
C91 C 0.26676(18) 0.3960(2) 0.44415(10) 0.0451(9) Uani 1 1 d . . .
H91A H 0.2401 0.4161 0.4235 0.054 Uiso 1 1 calc R . .
H91B H 0.3134 0.4048 0.4387 0.054 Uiso 1 1 calc R . .
H91C H 0.2549 0.4235 0.4672 0.054 Uiso 1 1 calc R . .
C92 C 0.25458(13) 0.31056(17) 0.44872(8) 0.0270(6) Uani 1 1 d . . .
C93 C 0.28637(16) 0.27043(19) 0.48116(9) 0.0385(8) Uani 1 1 d . . .
H93A H 0.2700 0.2165 0.4830 0.046 Uiso 1 1 calc R . .
H93B H 0.2758 0.2988 0.5042 0.046 Uiso 1 1 calc R . .
H93C H 0.3341 0.2697 0.4776 0.046 Uiso 1 1 calc R . .
Cl1 Cl 0.66344(4) 0.78300(4) 0.29248(2) 0.03291(16) Uani 1 1 d . . .
O1 O 0.65819(12) 0.86630(12) 0.29464(6) 0.0412(5) Uani 1 1 d D B .
O2 O 0.6037(8) 0.7548(12) 0.2727(7) 0.026(3) Uani 0.48(5) 1 d PD B 1
O3 O 0.7167(7) 0.7689(10) 0.2635(6) 0.052(4) Uani 0.48(5) 1 d PD B 1
O4 O 0.6764(13) 0.7437(7) 0.3229(6) 0.059(5) Uani 0.48(5) 1 d PD B 1
O2' O 0.6130(11) 0.7468(13) 0.2725(6) 0.031(3) Uani 0.52(5) 1 d PD B 2
O3' O 0.7250(6) 0.7582(6) 0.2824(12) 0.079(7) Uani 0.52(5) 1 d PD B 2
O4' O 0.6523(11) 0.7574(12) 0.3338(4) 0.061(4) Uani 0.52(5) 1 d P B 2

loop_
_atom_site_aniso_label
_atom_site_aniso_U_11
_atom_site_aniso_U_22
_atom_site_aniso_U_33
_atom_site_aniso_U_23
_atom_site_aniso_U_13
_atom_site_aniso_U_12
Au1 0.01988(5) 0.01462(5) 0.01364(5) -0.00158(3) -0.00097(3) -0.00080(4)
Pt1 0.01443(5) 0.01306(5) 0.01239(5) 0.00049(3) 0.00000(3) -0.00243(3)
P1 0.0218(3) 0.0159(3) 0.0160(3) -0.0026(2) -0.0020(3) 0.0010(3)
S1 0.0169(3) 0.0147(3) 0.0138(3) 0.0002(2) -0.0004(2) -0.0019(2)
S2 0.0202(3) 0.0150(3) 0.0150(3) 0.0021(2) 0.0024(2) 0.0001(2)
N1 0.0145(10) 0.0160(10) 0.0139(10) 0.0003(8) -0.0006(8) -0.0019(8)
N2 0.0146(10) 0.0149(10) 0.0163(10) 0.0000(8) -0.0015(8) -0.0033(8)
C1 0.0231(13) 0.0147(12) 0.0162(12) 0.0016(9) -0.0013(10) -0.0015(10)
C2 0.0225(13) 0.0190(13) 0.0162(12) -0.0014(10) -0.0007(10) 0.0015(10)
C3 0.0235(13) 0.0213(13) 0.0166(12) 0.0003(10) 0.0028(10) -0.0024(10)
C4 0.0251(14) 0.0163(12) 0.0144(11) 0.0010(9) -0.0010(10) -0.0051(10)
C4A 0.0204(12) 0.0137(11) 0.0154(11) -0.0004(9) -0.0023(10) -0.0047(9)
C4B 0.0164(12) 0.0157(12) 0.0148(11) -0.0015(9) -0.0034(9) -0.0051(9)
C5 0.0210(13) 0.0176(12) 0.0181(12) 0.0023(10) -0.0033(10) -0.0039(10)
C6 0.0228(13) 0.0167(12) 0.0237(13) 0.0042(10) -0.0062(11) -0.0020(10)
C7 0.0196(12) 0.0183(13) 0.0228(12) -0.0012(10) -0.0046(10) 0.0002(10)
C8 0.0199(12) 0.0191(13) 0.0163(12) -0.0007(10) -0.0013(10) -0.0029(10)
C8A 0.0194(12) 0.0133(12) 0.0151(11) -0.0012(9) -0.0049(10) -0.0046(9)
C9 0.0163(12) 0.0127(11) 0.0153(11) -0.0019(9) -0.0043(9) -0.0027(9)
C9A 0.0191(12) 0.0147(12) 0.0140(11) -0.0013(9) -0.0028(9) -0.0050(9)
C10 0.0168(12) 0.0134(11) 0.0155(11) -0.0027(9) -0.0016(9) -0.0012(9)
C11 0.0243(14) 0.0231(14) 0.0218(13) 0.0028(10) 0.0041(11) 0.0032(11)
C12 0.0266(15) 0.0346(16) 0.0303(15) -0.0008(12) -0.0022(12) 0.0079(12)
C13 0.0386(17) 0.0208(14) 0.0352(16) -0.0019(12) -0.0044(14) 0.0072(12)
C14 0.0426(19) 0.0382(18) 0.0368(17) 0.0108(14) 0.0177(15) 0.0202(15)
C15 0.0286(15) 0.0199(14) 0.0280(14) -0.0014(11) -0.0027(12) 0.0072(11)
C16 0.0444(19) 0.0272(16) 0.0380(17) 0.0018(13) -0.0001(14) 0.0175(14)
C17 0.0375(18) 0.046(2) 0.0398(18) -0.0185(15) -0.0072(15) 0.0129(15)
C18 0.0260(16) 0.0350(17) 0.055(2) 0.0041(15) 0.0096(15) 0.0080(13)
C21 0.0167(12) 0.0222(13) 0.0177(12) -0.0007(10) 0.0023(10) 0.0003(10)
C22 0.0216(13) 0.0212(13) 0.0224(13) 0.0014(10) 0.0003(11) 0.0046(11)
C23 0.0256(14) 0.0221(13) 0.0192(13) 0.0025(10) 0.0009(10) 0.0051(11)
C24 0.0213(13) 0.0211(13) 0.0174(12) 0.0011(10) 0.0045(10) -0.0001(10)
C25 0.0142(11) 0.0174(12) 0.0152(11) -0.0005(9) 0.0011(9) -0.0008(9)
C26 0.0143(11) 0.0152(12) 0.0151(11) -0.0007(9) -0.0026(9) -0.0029(9)
C27 0.0182(12) 0.0160(12) 0.0162(11) 0.0007(9) 0.0004(10) -0.0032(10)
C28 0.0137(11) 0.0173(12) 0.0182(12) -0.0016(9) -0.0001(9) -0.0038(9)
C29 0.0160(12) 0.0180(12) 0.0244(13) -0.0001(10) 0.0000(10) 0.0009(10)
C30 0.0191(12) 0.0148(12) 0.0210(12) 0.0038(10) -0.0023(10) -0.0015(10)
C31 0.0495(19) 0.0255(15) 0.0245(14) 0.0091(12) 0.0089(13) 0.0132(14)
C32 0.067(5) 0.044(4) 0.052(3) 0.030(3) 0.028(3) 0.038(3)
C33 0.043(5) 0.035(4) 0.023(3) 0.011(3) 0.002(3) 0.012(3)
C34 0.091(6) 0.021(2) 0.041(3) 0.011(2) -0.007(3) -0.010(3)
C35 0.0183(13) 0.0219(13) 0.0201(13) -0.0026(10) 0.0038(10) -0.0012(10)
C36 0.0223(14) 0.0451(18) 0.0326(15) -0.0110(14) 0.0097(12) -0.0135(13)
C37 0.0390(17) 0.0284(15) 0.0179(13) 0.0011(11) 0.0093(12) 0.0067(13)
C38 0.0257(14) 0.0253(14) 0.0273(14) -0.0004(11) 0.0061(11) 0.0047(11)
C41 0.0270(14) 0.0175(13) 0.0207(13) -0.0036(10) 0.0002(11) -0.0026(11)
C42 0.0447(18) 0.0246(15) 0.0265(14) 0.0028(12) -0.0051(13) -0.0074(13)
C43 0.053(2) 0.0245(16) 0.0349(16) 0.0043(13) 0.0020(15) -0.0110(14)
C44 0.0403(18) 0.0235(15) 0.0438(18) -0.0039(13) 0.0033(15) -0.0102(13)
C45 0.0295(16) 0.0253(15) 0.0379(16) -0.0071(13) 0.0009(13) -0.0072(12)
C46 0.0295(15) 0.0215(14) 0.0248(14) -0.0060(11) -0.0016(12) -0.0037(11)
C51 0.0292(15) 0.0230(14) 0.0219(13) -0.0034(11) -0.0024(11) 0.0087(11)
C52 0.0271(15) 0.0444(19) 0.0338(16) -0.0113(14) -0.0106(13) 0.0139(14)
C53 0.040(2) 0.068(3) 0.050(2) -0.0164(19) -0.0129(17) 0.0306(19)
C54 0.0338(19) 0.069(3) 0.049(2) -0.0209(19) -0.0016(16) 0.0272(18)
C55 0.0442(19) 0.0371(18) 0.0379(18) -0.0150(14) 0.0029(15) 0.0156(15)
C56 0.0276(15) 0.0269(15) 0.0248(14) -0.0092(11) 0.0002(12) 0.0066(12)
C61 0.0185(12) 0.0178(12) 0.0146(11) -0.0022(9) -0.0019(9) 0.0008(10)
C62 0.0186(13) 0.0199(13) 0.0225(13) -0.0024(10) -0.0004(10) -0.0003(10)
C63 0.0210(13) 0.0220(14) 0.0262(14) -0.0028(11) -0.0031(11) 0.0041(11)
C64 0.0280(15) 0.0215(14) 0.0283(14) 0.0024(11) -0.0050(12) 0.0025(11)
C65 0.0225(13) 0.0242(14) 0.0238(13) 0.0052(11) -0.0005(11) -0.0024(11)
C66 0.0168(12) 0.0213(13) 0.0219(13) -0.0008(10) -0.0013(10) -0.0003(10)
O5 0.0375(12) 0.0374(12) 0.0404(12) -0.0099(10) -0.0192(10) -0.0022(10)
C91 0.048(2) 0.0391(19) 0.048(2) 0.0095(16) -0.0176(16) -0.0142(16)
C92 0.0179(13) 0.0337(16) 0.0295(15) -0.0037(12) 0.0002(11) -0.0020(12)
C93 0.0405(18) 0.0334(17) 0.0414(18) 0.0000(14) -0.0179(15) -0.0039(14)
Cl1 0.0279(4) 0.0235(3) 0.0474(4) 0.0096(3) -0.0062(3) -0.0057(3)
O1 0.0504(14) 0.0250(11) 0.0483(14) -0.0006(10) 0.0004(11) -0.0025(10)
O2 0.019(4) 0.031(6) 0.029(5) -0.003(4) -0.005(3) -0.001(4)
O3 0.032(4) 0.046(5) 0.078(8) -0.012(5) 0.014(4) -0.009(3)
O4 0.099(10) 0.054(4) 0.025(7) 0.017(4) -0.031(6) -0.015(5)
O2' 0.032(6) 0.032(5) 0.031(5) 0.005(3) -0.005(4) 0.004(4)
O3' 0.023(3) 0.036(3) 0.18(2) -0.001(7) 0.016(7) -0.002(3)
O4' 0.100(9) 0.063(6) 0.021(4) 0.017(4) -0.012(5) -0.043(5)

loop_
_atom_type_symbol
_atom_type_description
_atom_type_scat_dispersion_real
_atom_type_scat_dispersion_imag
_atom_type_scat_source
C C 0.0033 0.0016 'International Tables Vol C Tables 4.2.6.8 and 6.1.1.4'
H H 0.0000 0.0000 'International Tables Vol C Tables 4.2.6.8 and 6.1.1.4'
O O 0.0106 0.0060 'International Tables Vol C Tables 4.2.6.8 and 6.1.1.4'
P P 0.1023 0.0942 'International Tables Vol C Tables 4.2.6.8 and 6.1.1.4'
S S 0.1246 0.1234 'International Tables Vol C Tables 4.2.6.8 and 6.1.1.4'
Cl Cl 0.1484 0.1585 'International Tables Vol C Tables 4.2.6.8 and 6.1.1.4'
Pt Pt -1.7033 8.3905 'International Tables Vol C Tables 4.2.6.8 and 6.1.1.4'
Au Au -2.0133 8.8022 'International Tables Vol C Tables 4.2.6.8 and 6.1.1.4'
N N 0.0061 0.0033 'International Tables Vol C Tables 4.2.6.8 and 6.1.1.4'

loop_
_geom_angle_atom_site_label_1
_geom_angle_atom_site_label_2
_geom_angle_atom_site_label_3
_geom_angle
_geom_angle_site_symmetry_1
_geom_angle_site_symmetry_3
_geom_angle_publ_flag
P1 Au1 S1 172.32(2) . . ?
P1 Au1 Pt1 131.340(17) . . ?
S1 Au1 Pt1 43.215(14) . . ?
N1 Pt1 N2 79.47(8) . . ?
N1 Pt1 S1 179.32(6) . . ?
N2 Pt1 S1 101.11(6) . . ?
N1 Pt1 S2 103.57(6) . . ?
N2 Pt1 S2 176.96(6) . . ?
S1 Pt1 S2 75.86(2) . . ?
N1 Pt1 Au1 135.66(6) . . ?
N2 Pt1 Au1 85.88(6) . . ?
S1 Pt1 Au1 44.862(15) . . ?
S2 Pt1 Au1 91.967(16) . . ?
C41 P1 C61 106.71(12) . . ?
C41 P1 C51 108.10(13) . . ?
C61 P1 C51 108.73(12) . . ?
C41 P1 Au1 111.98(8) . . ?
C61 P1 Au1 108.02(8) . . ?
C51 P1 Au1 113.07(9) . . ?
C10 S1 Pt1 89.76(8) . . ?
C10 S1 Au1 106.06(8) . . ?
Pt1 S1 Au1 91.92(2) . . ?
C10 S2 Pt1 90.25(8) . . ?
C21 N1 C25 118.4(2) . . ?
C21 N1 Pt1 125.83(17) . . ?
C25 N1 Pt1 115.65(16) . . ?
C30 N2 C26 118.9(2) . . ?
C30 N2 Pt1 125.08(17) . . ?
C26 N2 Pt1 115.88(16) . . ?
C9A C1 C2 120.5(2) . . ?
C3 C2 C1 118.4(2) . . ?
C3 C2 C11 122.2(2) . . ?
C1 C2 C11 119.4(2) . . ?
C4 C3 C2 121.9(2) . . ?
C4A C4 C3 119.2(2) . . ?
C4 C4A C9A 120.0(2) . . ?
C4 C4A C4B 131.5(2) . . ?
C9A C4A C4B 108.5(2) . . ?
C5 C4B C8A 120.0(2) . . ?
C5 C4B C4A 131.2(2) . . ?
C8A C4B C4A 108.8(2) . . ?
C4B C5 C6 119.1(2) . . ?
C7 C6 C5 121.8(2) . . ?
C6 C7 C8 118.6(2) . . ?
C6 C7 C15 122.7(2) . . ?
C8 C7 C15 118.6(2) . . ?
C8A C8 C7 120.6(2) . . ?
C8 C8A C4B 119.7(2) . . ?
C8 C8A C9 132.0(2) . . ?
C4B C8A C9 108.2(2) . . ?
C10 C9 C9A 127.1(2) . . ?
C10 C9 C8A 127.0(2) . . ?
C9A C9 C8A 105.9(2) . . ?
C1 C9A C4A 119.9(2) . . ?
C1 C9A C9 131.5(2) . . ?
C4A C9A C9 108.5(2) . . ?
C9 C10 S2 131.1(2) . . ?
C9 C10 S1 124.69(19) . . ?
S2 C10 S1 104.08(12) . . ?
C14 C11 C13 108.7(2) . . ?
C14 C11 C12 108.5(2) . . ?
C13 C11 C12 108.9(2) . . ?
C14 C11 C2 111.9(2) . . ?
C13 C11 C2 109.4(2) . . ?
C12 C11 C2 109.4(2) . . ?
C16 C15 C18 108.0(2) . . ?
C16 C15 C17 108.7(2) . . ?
C18 C15 C17 109.0(3) . . ?
C16 C15 C7 112.0(2) . . ?
C18 C15 C7 111.2(2) . . ?
C17 C15 C7 107.9(2) . . ?
N1 C21 C22 122.3(2) . . ?
C21 C22 C23 120.6(2) . . ?
C22 C23 C24 116.6(2) . . ?
C22 C23 C31 121.9(2) . . ?
C24 C23 C31 121.4(2) . . ?
C25 C24 C23 120.7(2) . . ?
N1 C25 C24 121.3(2) . . ?
N1 C25 C26 114.4(2) . . ?
C24 C25 C26 124.3(2) . . ?
N2 C26 C27 121.1(2) . . ?
N2 C26 C25 114.2(2) . . ?
C27 C26 C25 124.6(2) . . ?
C26 C27 C28 120.4(2) . . ?
C29 C28 C27 116.7(2) . . ?
C29 C28 C35 120.6(2) . . ?
C27 C28 C35 122.8(2) . . ?
C30 C29 C28 120.8(2) . . ?
N2 C30 C29 121.9(2) . . ?
C34' C31 C33' 117.3(10) . . ?
C34' C31 C32 79.7(6) . . ?
C33' C31 C32 116.7(11) . . ?
C34' C31 C23 110.4(6) . . ?
C33' C31 C23 114.4(11) . . ?
C32 C31 C23 113.8(3) . . ?
C34' C31 C33 129.3(7) . . ?
C33' C31 C33 13.1(9) . . ?
C32 C31 C33 110.9(5) . . ?
C23 C31 C33 109.4(4) . . ?
C34' C31 C34 32.0(6) . . ?
C33' C31 C34 93.2(8) . . ?
C32 C31 C34 109.8(4) . . ?
C23 C31 C34 106.4(3) . . ?
C33 C31 C34 106.3(4) . . ?
C34' C31 C32' 105.7(7) . . ?
C33' C31 C32' 104.6(10) . . ?
C32 C31 C32' 26.0(4) . . ?
C23 C31 C32' 102.8(5) . . ?
C33 C31 C32' 94.7(6) . . ?
C34 C31 C32' 135.4(5) . . ?
C28 C35 C37 111.3(2) . . ?
C28 C35 C38 109.6(2) . . ?
C37 C35 C38 109.1(2) . . ?
C28 C35 C36 108.0(2) . . ?
C37 C35 C36 109.4(2) . . ?
C38 C35 C36 109.3(2) . . ?
C46 C41 C42 110.2(2) . . ?
C46 C41 P1 114.98(18) . . ?
C42 C41 P1 112.51(19) . . ?
C43 C42 C41 110.9(3) . . ?
C44 C43 C42 111.7(3) . . ?
C45 C44 C43 111.3(2) . . ?
C44 C45 C46 111.3(3) . . ?
C45 C46 C41 109.6(2) . . ?
C52 C51 C56 111.1(2) . . ?
C52 C51 P1 112.28(19) . . ?
C56 C51 P1 113.17(18) . . ?
C53 C52 C51 110.8(3) . . ?
C54 C53 C52 111.4(3) . . ?
C55 C54 C53 111.0(3) . . ?
C54 C55 C56 111.4(3) . . ?
C55 C56 C51 111.1(2) . . ?
C62 C61 C66 110.0(2) . . ?
C62 C61 P1 110.15(17) . . ?
C66 C61 P1 110.60(17) . . ?
C63 C62 C61 110.4(2) . . ?
C64 C63 C62 111.4(2) . . ?
C63 C64 C65 110.2(2) . . ?
C64 C65 C66 110.4(2) . . ?
C65 C66 C61 111.5(2) . . ?
O5 C92 C91 121.2(3) . . ?
O5 C92 C93 121.4(3) . . ?
C91 C92 C93 117.5(3) . . ?
O4 Cl1 O3' 82.9(7) . . ?
O4 Cl1 O2' 110.4(14) . . ?
O3' Cl1 O2' 113.7(12) . . ?
O4 Cl1 O1 118.8(8) . . ?
O3' Cl1 O1 112.9(5) . . ?
O2' Cl1 O1 114.4(10) . . ?
O4 Cl1 O2 113.4(10) . . ?
O3' Cl1 O2 121.5(15) . . ?
O2' Cl1 O2 8.5(16) . . ?
O1 Cl1 O2 106.6(8) . . ?
O4 Cl1 O3 110.2(6) . . ?
O3' Cl1 O3 28.4(10) . . ?
O2' Cl1 O3 96.0(11) . . ?
O1 Cl1 O3 104.4(7) . . ?
O2 Cl1 O3 101.9(8) . . ?
O4 Cl1 O4' 25.0(7) . . ?
O3' Cl1 O4' 107.2(10) . . ?
O2' Cl1 O4' 104.8(9) . . ?
O1 Cl1 O4' 102.5(9) . . ?
O2 Cl1 O4' 104.1(11) . . ?
O3 Cl1 O4' 135.1(5) . . ?

loop_
_geom_bond_atom_site_label_1
_geom_bond_atom_site_label_2
_geom_bond_distance
_geom_bond_site_symmetry_2
_geom_bond_publ_flag
Au1 P1 2.2735(6) . ?
Au1 S1 2.3367(6) . ?
Au1 Pt1 3.31076(17) . ?
Pt1 N1 2.035(2) . ?
Pt1 N2 2.035(2) . ?
Pt1 S1 2.2683(6) . ?
Pt1 S2 2.2835(6) . ?
P1 C41 1.837(3) . ?
P1 C61 1.840(2) . ?
P1 C51 1.852(3) . ?
S1 C10 1.794(2) . ?
S2 C10 1.755(2) . ?
N1 C21 1.337(3) . ?
N1 C25 1.365(3) . ?
N2 C30 1.342(3) . ?
N2 C26 1.359(3) . ?
C1 C9A 1.384(3) . ?
C1 C2 1.403(3) . ?
C2 C3 1.402(4) . ?
C2 C11 1.537(4) . ?
C3 C4 1.387(4) . ?
C4 C4A 1.387(3) . ?
C4A C9A 1.419(3) . ?
C4A C4B 1.458(3) . ?
C4B C5 1.384(3) . ?
C4B C8A 1.415(3) . ?
C5 C6 1.398(4) . ?
C6 C7 1.386(4) . ?
C7 C8 1.400(3) . ?
C7 C15 1.540(4) . ?
C8 C8A 1.386(3) . ?
C8A C9 1.486(3) . ?
C9 C10 1.347(3) . ?
C9 C9A 1.477(3) . ?
C11 C14 1.526(4) . ?
C11 C13 1.531(4) . ?
C11 C12 1.536(4) . ?
C15 C16 1.531(4) . ?
C15 C18 1.535(4) . ?
C15 C17 1.538(4) . ?
C21 C22 1.381(4) . ?
C22 C23 1.388(4) . ?
C23 C24 1.398(4) . ?
C23 C31 1.531(4) . ?
C24 C25 1.381(3) . ?
C25 C26 1.476(3) . ?
C26 C27 1.386(3) . ?
C27 C28 1.400(3) . ?
C28 C29 1.393(3) . ?
C28 C35 1.524(3) . ?
C29 C30 1.375(4) . ?
C31 C34' 1.450(14) . ?
C31 C33' 1.46(3) . ?
C31 C32 1.464(6) . ?
C31 C33 1.549(9) . ?
C31 C34 1.601(7) . ?
C31 C32' 1.719(12) . ?
C35 C37 1.528(4) . ?
C35 C38 1.534(4) . ?
C35 C36 1.537(4) . ?
C41 C46 1.535(3) . ?
C41 C42 1.542(4) . ?
C42 C43 1.533(4) . ?
C43 C44 1.531(4) . ?
C44 C45 1.523(4) . ?
C45 C46 1.532(4) . ?
C51 C52 1.539(4) . ?
C51 C56 1.541(4) . ?
C52 C53 1.538(4) . ?
C53 C54 1.519(5) . ?
C54 C55 1.517(5) . ?
C55 C56 1.529(4) . ?
C61 C62 1.539(3) . ?
C61 C66 1.539(3) . ?
C62 C63 1.529(4) . ?
C63 C64 1.522(4) . ?
C64 C65 1.525(4) . ?
C65 C66 1.533(4) . ?
O5 C92 1.210(3) . ?
C91 C92 1.486(4) . ?
C92 C93 1.496(4) . ?
Cl1 O4 1.305(14) . ?
Cl1 O3' 1.371(11) . ?
Cl1 O2' 1.396(19) . ?
Cl1 O1 1.425(2) . ?
Cl1 O2 1.487(14) . ?
Cl1 O3 1.521(11) . ?
Cl1 O4' 1.559(13) . ?
